data_4071631
loop_
_publ_author_name
'So, Cheuk-Wai'
'Watanabe, Daisuke'
'Wakamiya, Atsushi'
'Yamaguchi, Shigehiro'

_publ_section_title
;
 Synthesis and Structural Characterization of Pentaarylboroles and Their
 Dianions
;
_journal_issue 14
_journal_name_full Organometallics
_journal_page_first 3496
_journal_paper_doi 10.1021/om8002812
_journal_volume 27
_journal_year 2008
_chemical_formula_sum 'C61 H81 B K2 N2 O4.5 Si'
_chemical_formula_weight 1031.38
_chemical_name_systematic
; 
1-(trimethylsilylphenyl)-2,3,4,5-tetraphenyl
borole dianion 
;
_space_group_IT_number 2
_symmetry_cell_setting triclinic
_symmetry_space_group_name_Hall '-P 1'
_symmetry_space_group_name_H-M 'P -1'
_atom_sites_solution_hydrogens geom
_atom_sites_solution_primary direct
_atom_sites_solution_secondary difmap
_audit_creation_method SHELXL-97
_cell_angle_alpha 80.90
_cell_angle_beta 65.21
_cell_angle_gamma 63.44
_cell_formula_units_Z 2
_cell_length_a 14.755
_cell_length_b 14.738
_cell_length_c 16.506
_cell_measurement_reflns_used 8050
_cell_measurement_temperature 100(2)
_cell_measurement_theta_max 31.5050
_cell_measurement_theta_min 2.5458
_cell_volume 2912.828
_computing_molecular_graphics 'ORTEP 3 for windows'
_computing_structure_refinement 'SHELXL-97 (Sheldrick, 1997)'
_computing_structure_solution 'SHELXS-97 (Sheldrick, 1990)'
_diffrn_ambient_temperature 100(2)
_diffrn_measured_fraction_theta_full 0.983
_diffrn_measured_fraction_theta_max 0.983
_diffrn_measurement_device_type
;
Saturn70 CCD (4x4 bin mode) with MicroMax-007
;
_diffrn_radiation_monochromator graphite
_diffrn_radiation_source 'fine-focus sealed tube'
_diffrn_radiation_type MoK\a
_diffrn_radiation_wavelength 0.71070
_diffrn_reflns_av_R_equivalents 0.0321
_diffrn_reflns_av_sigmaI/netI 0.0513
_diffrn_reflns_limit_h_max 17
_diffrn_reflns_limit_h_min -17
_diffrn_reflns_limit_k_max 17
_diffrn_reflns_limit_k_min -17
_diffrn_reflns_limit_l_max 19
_diffrn_reflns_limit_l_min -18
_diffrn_reflns_number 19749
_diffrn_reflns_theta_full 25.00
_diffrn_reflns_theta_max 25.00
_diffrn_reflns_theta_min 2.54
_exptl_absorpt_coefficient_mu 0.230
_exptl_absorpt_correction_T_max 0.9977
_exptl_absorpt_correction_T_min 0.9977
_exptl_absorpt_correction_type multi-scan
_exptl_absorpt_process_details 'Jacobson, R. (1998) Private communication'
_exptl_crystal_colour red
_exptl_crystal_density_diffrn 1.176
_exptl_crystal_density_method 'not measured'
_exptl_crystal_description block
_exptl_crystal_F_000 1108
_exptl_crystal_size_max 0.1
_exptl_crystal_size_mid 0.1
_exptl_crystal_size_min 0.1
_refine_diff_density_max 1.087
_refine_diff_density_min -0.406
_refine_diff_density_rms 0.064
_refine_ls_extinction_coef none
_refine_ls_extinction_method none
_refine_ls_goodness_of_fit_ref 1.059
_refine_ls_hydrogen_treatment none
_refine_ls_matrix_type full
_refine_ls_number_parameters 685
_refine_ls_number_reflns 10097
_refine_ls_number_restraints 0
_refine_ls_restrained_S_all 1.059
_refine_ls_R_factor_all 0.0759
_refine_ls_R_factor_gt 0.0570
_refine_ls_shift/su_max 0.001
_refine_ls_shift/su_mean 0.000
_refine_ls_structure_factor_coef Fsqd
_refine_ls_weighting_details 'calc w=1/[\s^2^(Fo^2^)+(0.0723P)^2^+2.5529P] where P=(Fo^2^+2Fc^2^)/3'
_refine_ls_weighting_scheme calc
_refine_ls_wR_factor_gt 0.1390
_refine_ls_wR_factor_ref 0.1519
_reflns_number_gt 7922
_reflns_number_total 10097
_reflns_threshold_expression >2sigma(I)
_cod_data_source_file om8002812-file004.cif
_cod_data_source_block comp6
_cod_original_cell_volume 2912.7
_cod_original_sg_symbol_H-M P-1
_cod_original_formula_sum 'C61 H81 B K2 N2 O4.50 Si'
_cod_database_code 4071631

loop_
_symmetry_equiv_pos_as_xyz
'x, y, z'
'-x, -y, -z'

loop_
_atom_site_label
_atom_site_type_symbol
_atom_site_fract_x
_atom_site_fract_y
_atom_site_fract_z
_atom_site_U_iso_or_equiv
_atom_site_adp_type
_atom_site_occupancy
_atom_site_symmetry_multiplicity
_atom_site_calc_flag
_atom_site_refinement_flags
_atom_site_disorder_assembly
_atom_site_disorder_group
B1 B 0.3853(2) 0.4538(2) 0.9403(2) 0.0150(6) Uani 1 1 d . . .
C1 C 0.4597(2) 0.4756(2) 0.84921(17) 0.0154(6) Uani 1 1 d . . .
C2 C 0.5154(2) 0.38588(19) 0.79238(17) 0.0146(5) Uani 1 1 d . . .
C3 C 0.4839(2) 0.3077(2) 0.84005(17) 0.0148(5) Uani 1 1 d . . .
C4 C 0.4052(2) 0.3436(2) 0.93064(17) 0.0149(5) Uani 1 1 d . . .
C5 C 0.2947(2) 0.53541(19) 1.01851(17) 0.0147(5) Uani 1 1 d . . .
C6 C 0.2365(2) 0.6362(2) 0.99866(18) 0.0172(6) Uani 1 1 d . . .
H1 H 0.2542 0.6538 0.9378 0.021 Uiso 1 1 calc R . .
C7 C 0.1545(2) 0.7106(2) 1.06426(18) 0.0179(6) Uani 1 1 d . . .
H2 H 0.1170 0.7768 1.0468 0.021 Uiso 1 1 calc R . .
C8 C 0.1254(2) 0.6909(2) 1.15527(18) 0.0173(6) Uani 1 1 d . . .
C9 C 0.1816(2) 0.5909(2) 1.17623(17) 0.0159(6) Uani 1 1 d . . .
H3 H 0.1638 0.5736 1.2372 0.019 Uiso 1 1 calc R . .
C10 C 0.2623(2) 0.5166(2) 1.11058(17) 0.0168(6) Uani 1 1 d . . .
H4 H 0.2974 0.4498 1.1284 0.020 Uiso 1 1 calc R . .
Si1 Si 0.02096(6) 0.79313(6) 1.24366(5) 0.0236(2) Uani 1 1 d . . .
C11 C -0.0660(3) 0.9001(3) 1.1932(3) 0.0421(9) Uani 1 1 d . . .
H5 H -0.1177 0.9563 1.2374 0.063 Uiso 1 1 calc R . .
H6 H -0.1073 0.8768 1.1746 0.063 Uiso 1 1 calc R . .
H7 H -0.0186 0.9231 1.1411 0.063 Uiso 1 1 calc R . .
C12 C 0.0898(3) 0.8438(2) 1.2850(2) 0.0336(8) Uani 1 1 d . . .
H8 H 0.1350 0.7896 1.3129 0.050 Uiso 1 1 calc R . .
H9 H 0.0337 0.8993 1.3291 0.050 Uiso 1 1 calc R . .
H10 H 0.1368 0.8693 1.2348 0.050 Uiso 1 1 calc R . .
C13 C -0.0632(3) 0.7401(3) 1.3387(2) 0.0420(9) Uani 1 1 d . . .
H11 H -0.0144 0.6799 1.3593 0.063 Uiso 1 1 calc R . .
H12 H -0.1070 0.7212 1.3192 0.063 Uiso 1 1 calc R . .
H13 H -0.1127 0.7912 1.3877 0.063 Uiso 1 1 calc R . .
C14 C 0.4698(2) 0.5711(2) 0.81928(17) 0.0162(6) Uani 1 1 d . . .
C15 C 0.4546(2) 0.6196(2) 0.74237(18) 0.0203(6) Uani 1 1 d . . .
H14 H 0.4386 0.5888 0.7068 0.024 Uiso 1 1 calc R . .
C16 C 0.4625(2) 0.7110(2) 0.71695(19) 0.0248(7) Uani 1 1 d . . .
H15 H 0.4509 0.7420 0.6650 0.030 Uiso 1 1 calc R . .
C17 C 0.4871(3) 0.7574(2) 0.7666(2) 0.0277(7) Uani 1 1 d . . .
H16 H 0.4927 0.8198 0.7488 0.033 Uiso 1 1 calc R . .
C18 C 0.5033(2) 0.7115(2) 0.8425(2) 0.0234(6) Uani 1 1 d . . .
H17 H 0.5209 0.7423 0.8768 0.028 Uiso 1 1 calc R . .
C19 C 0.4940(2) 0.6208(2) 0.86839(19) 0.0193(6) Uani 1 1 d . . .
H18 H 0.5043 0.5911 0.9211 0.023 Uiso 1 1 calc R . .
C20 C 0.5998(2) 0.3743(2) 0.70035(18) 0.0170(6) Uani 1 1 d . . .
C21 C 0.6028(2) 0.3297(2) 0.62963(18) 0.0210(6) Uani 1 1 d . . .
H19 H 0.5463 0.3096 0.6396 0.025 Uiso 1 1 calc R . .
C22 C 0.6870(3) 0.3146(2) 0.54535(19) 0.0253(7) Uani 1 1 d . . .
H20 H 0.6876 0.2835 0.4988 0.030 Uiso 1 1 calc R . .
C23 C 0.7696(2) 0.3440(2) 0.52837(19) 0.0244(7) Uani 1 1 d . . .
H21 H 0.8282 0.3315 0.4710 0.029 Uiso 1 1 calc R . .
C24 C 0.7662(2) 0.3919(2) 0.59582(19) 0.0227(6) Uani 1 1 d . . .
H22 H 0.8214 0.4144 0.5845 0.027 Uiso 1 1 calc R . .
C25 C 0.6823(2) 0.4072(2) 0.68004(18) 0.0190(6) Uani 1 1 d . . .
H23 H 0.6806 0.4410 0.7254 0.023 Uiso 1 1 calc R . .
C26 C 0.5207(2) 0.2077(2) 0.80033(17) 0.0157(6) Uani 1 1 d . . .
C27 C 0.4435(2) 0.1710(2) 0.81175(18) 0.0198(6) Uani 1 1 d . . .
H24 H 0.3679 0.2100 0.8472 0.024 Uiso 1 1 calc R . .
C28 C 0.4743(3) 0.0796(2) 0.77278(18) 0.0241(7) Uani 1 1 d . . .
H25 H 0.4197 0.0574 0.7814 0.029 Uiso 1 1 calc R . .
C29 C 0.5832(3) 0.0204(2) 0.72170(19) 0.0281(7) Uani 1 1 d . . .
H26 H 0.6040 -0.0419 0.6945 0.034 Uiso 1 1 calc R . .
C30 C 0.6622(3) 0.0536(2) 0.71060(19) 0.0267(7) Uani 1 1 d . . .
H27 H 0.7377 0.0134 0.6759 0.032 Uiso 1 1 calc R . .
C31 C 0.6313(2) 0.1451(2) 0.74992(18) 0.0213(6) Uani 1 1 d . . .
H28 H 0.6867 0.1659 0.7424 0.026 Uiso 1 1 calc R . .
C32 C 0.3628(2) 0.2797(2) 0.99935(17) 0.0153(6) Uani 1 1 d . . .
C33 C 0.2518(2) 0.3198(2) 1.06004(17) 0.0175(6) Uani 1 1 d . . .
H29 H 0.2029 0.3862 1.0520 0.021 Uiso 1 1 calc R . .
C34 C 0.2117(2) 0.2650(2) 1.13125(19) 0.0232(6) Uani 1 1 d . . .
H30 H 0.1366 0.2949 1.1717 0.028 Uiso 1 1 calc R . .
C35 C 0.2803(3) 0.1671(2) 1.14386(19) 0.0248(7) Uani 1 1 d . . .
H31 H 0.2531 0.1300 1.1931 0.030 Uiso 1 1 calc R . .
C36 C 0.3888(3) 0.1244(2) 1.08357(19) 0.0240(6) Uani 1 1 d . . .
H32 H 0.4364 0.0570 1.0908 0.029 Uiso 1 1 calc R . .
C37 C 0.4288(2) 0.1792(2) 1.01269(18) 0.0194(6) Uani 1 1 d . . .
H33 H 0.5034 0.1478 0.9717 0.023 Uiso 1 1 calc R . .
K1 K 0.27785(5) 0.46291(5) 0.81936(4) 0.01967(16) Uani 1 1 d . . .
K2 K 0.63287(5) 0.31445(4) 0.91326(4) 0.01902(15) Uani 1 1 d . . .
N1 N 0.09181(19) 0.41246(19) 0.89724(16) 0.0232(5) Uani 1 1 d . . .
C38 C 0.0101(2) 0.4471(2) 0.98901(19) 0.0229(6) Uani 1 1 d . . .
H86 H 0.0368 0.3988 1.0316 0.027 Uiso 1 1 calc R . .
H87 H -0.0602 0.4479 0.9960 0.027 Uiso 1 1 calc R . .
C39 C 0.0454(3) 0.4647(3) 0.8310(2) 0.0292(7) Uani 1 1 d . . .
C40 C 0.1282(2) 0.3033(2) 0.8876(2) 0.0291(7) Uani 1 1 d . . .
H88 H 0.1603 0.2677 0.9312 0.044 Uiso 1 1 calc R . .
H89 H 0.1837 0.2793 0.8271 0.044 Uiso 1 1 calc R . .
H90 H 0.0650 0.2898 0.8982 0.044 Uiso 1 1 calc R . .
O1 O 0.1370(2) 0.66361(17) 0.80278(15) 0.0428(6) Uani 1 1 d . . .
C41 C 0.1551(5) 0.7123(4) 0.7191(3) 0.0860(19) Uani 1 1 d . . .
H34 H 0.1079 0.7098 0.6918 0.103 Uiso 1 1 calc R . .
H35 H 0.2332 0.6780 0.6775 0.103 Uiso 1 1 calc R . .
C42 C 0.1262(7) 0.8206(4) 0.7380(4) 0.131(3) Uani 1 1 d . . .
H36 H 0.1905 0.8365 0.7043 0.157 Uiso 1 1 calc R . .
H37 H 0.0645 0.8679 0.7209 0.157 Uiso 1 1 calc R . .
C43 C 0.0939(4) 0.8292(3) 0.8348(3) 0.0575(11) Uani 1 1 d . . .
H38 H 0.0306 0.8950 0.8604 0.069 Uiso 1 1 calc R . .
H39 H 0.1561 0.8220 0.8483 0.069 Uiso 1 1 calc R . .
C44 C 0.0633(3) 0.7436(2) 0.8690(2) 0.0364(8) Uani 1 1 d . . .
H40 H 0.0711 0.7220 0.9266 0.044 Uiso 1 1 calc R . .
H41 H -0.0141 0.7634 0.8783 0.044 Uiso 1 1 calc R . .
O2 O 0.32640(19) 0.38237(18) 0.66334(14) 0.0396(6) Uani 1 1 d . . .
C45 C 0.3482(4) 0.4506(3) 0.5933(2) 0.0580(13) Uani 1 1 d . . .
H42 H 0.3966 0.4767 0.5990 0.070 Uiso 1 1 calc R . .
H43 H 0.2785 0.5089 0.5961 0.070 Uiso 1 1 calc R . .
C46 C 0.4047(3) 0.3901(3) 0.5060(2) 0.0441(9) Uani 1 1 d . . .
H44 H 0.3869 0.4337 0.4577 0.053 Uiso 1 1 calc R . .
H45 H 0.4857 0.3561 0.4875 0.053 Uiso 1 1 calc R . .
C47 C 0.3555(3) 0.3137(3) 0.5303(2) 0.0502(11) Uani 1 1 d . . .
H46 H 0.2815 0.3436 0.5284 0.060 Uiso 1 1 calc R . .
H47 H 0.4039 0.2524 0.4901 0.060 Uiso 1 1 calc R . .
C48 C 0.3491(3) 0.2898(3) 0.6245(2) 0.0445(9) Uani 1 1 d . . .
H48 H 0.2896 0.2677 0.6589 0.053 Uiso 1 1 calc R . .
H49 H 0.4198 0.2351 0.6240 0.053 Uiso 1 1 calc R . .
O3 O 0.74961(18) 0.11484(15) 0.94881(13) 0.0289(5) Uani 1 1 d . . .
C49 C 0.7568(3) 0.0213(2) 0.9239(2) 0.0293(7) Uani 1 1 d . . .
H50 H 0.8276 -0.0141 0.8734 0.035 Uiso 1 1 calc R . .
H51 H 0.6957 0.0352 0.9060 0.035 Uiso 1 1 calc R . .
C50 C 0.7487(4) -0.0432(3) 1.0063(2) 0.0488(10) Uani 1 1 d . . .
H52 H 0.6923 -0.0687 1.0198 0.059 Uiso 1 1 calc R . .
H53 H 0.8205 -0.1018 0.9971 0.059 Uiso 1 1 calc R . .
C51 C 0.7173(4) 0.0245(3) 1.0787(2) 0.0455(10) Uani 1 1 d . . .
H54 H 0.7493 -0.0132 1.1225 0.055 Uiso 1 1 calc R . .
H55 H 0.6361 0.0595 1.1099 0.055 Uiso 1 1 calc R . .
C52 C 0.7655(3) 0.0991(3) 1.0305(2) 0.0324(7) Uani 1 1 d . . .
H56 H 0.7263 0.1636 1.0660 0.039 Uiso 1 1 calc R . .
H57 H 0.8449 0.0705 1.0188 0.039 Uiso 1 1 calc R . .
C53 C 0.2181(3) 0.3801(3) 0.3440(2) 0.0395(8) Uani 1 1 d . . .
H64 H 0.2754 0.3816 0.3594 0.047 Uiso 1 1 calc R . .
H65 H 0.2420 0.3816 0.2782 0.047 Uiso 1 1 calc R . .
O4 O 0.1145(2) 0.46409(18) 0.38617(16) 0.0426(6) Uani 1 1 d . . .
C55 C 0.0348(3) 0.4369(3) 0.3863(3) 0.0544(10) Uani 1 1 d . . .
H66 H 0.0268 0.4518 0.3283 0.065 Uiso 1 1 calc R . .
H67 H -0.0376 0.4749 0.4344 0.065 Uiso 1 1 calc R . .
C56 C 0.0756(4) 0.3235(3) 0.4018(3) 0.0551(11) Uani 1 1 d . . .
H68 H 0.0644 0.2890 0.3623 0.066 Uiso 1 1 calc R . .
H69 H 0.0368 0.3104 0.4647 0.066 Uiso 1 1 calc R . .
C57 C 0.1987(3) 0.2873(3) 0.3790(3) 0.0501(10) Uani 1 1 d . . .
H70 H 0.2156 0.2640 0.4328 0.060 Uiso 1 1 calc R . .
H71 H 0.2442 0.2313 0.3331 0.060 Uiso 1 1 calc R . .
N2 N 0.5905(3) 0.0708(3) 0.4391(2) 0.0494(8) Uani 1 1 d . A 1
C59 C 0.6447(4) 0.0214(3) 0.3531(3) 0.0496(10) Uani 1 1 d . . .
H94 H 0.6825 0.0594 0.3092 0.074 Uiso 1 1 calc R A 1
H95 H 0.5901 0.0186 0.3357 0.074 Uiso 1 1 calc R A 1
H96 H 0.6987 -0.0477 0.3552 0.074 Uiso 1 1 calc R A 1
C60 C 0.5467(3) 0.0036(3) 0.5060(3) 0.0482(10) Uani 1 1 d . . .
H97 H 0.5196 0.0307 0.5670 0.058 Uiso 1 1 calc R A 1
H98 H 0.6071 -0.0652 0.4996 0.058 Uiso 1 1 calc R A 1
C61 C 0.6641(4) 0.0830(4) 0.4667(3) 0.0687(13) Uani 1 1 d . A 1
H99 H 0.7242 0.0166 0.4656 0.103 Uiso 1 1 calc R A 1
H100 H 0.6241 0.1130 0.5274 0.103 Uiso 1 1 calc R A 1
H101 H 0.6947 0.1276 0.4259 0.103 Uiso 1 1 calc R A 1
C62 C 0.0838(10) 0.9469(10) 0.4968(5) 0.030(3) Uani 0.50 1 d P . 3
C63 C 0.0145(12) 1.0585(11) 0.4680(7) 0.045(3) Uani 0.50 1 d P . 4
C65 C 0.0964(18) 0.9335(16) 0.5024(17) 0.130(10) Uani 0.50 1 d P . 4
O5 O 0.0908(5) 1.0297(5) 0.4968(4) 0.0692(19) Uani 0.50 1 d P B 3
C64 C 0.0174(15) 1.0872(15) 0.4509(15) 0.119(9) Uani 0.50 1 d P . 3
H91 H 0.101(3) 0.440(3) 0.766(3) 0.044(10) Uiso 1 1 d . . .
H92 H 0.025(3) 0.538(3) 0.837(2) 0.029(8) Uiso 1 1 d . . .
H93 H -0.027(3) 0.461(2) 0.838(2) 0.034(9) Uiso 1 1 d . . .

loop_
_atom_site_aniso_label
_atom_site_aniso_U_11
_atom_site_aniso_U_22
_atom_site_aniso_U_33
_atom_site_aniso_U_23
_atom_site_aniso_U_13
_atom_site_aniso_U_12
B1 0.0136(15) 0.0174(15) 0.0168(16) -0.0006(12) -0.0078(13) -0.0068(12)
C1 0.0121(13) 0.0171(13) 0.0182(14) -0.0016(11) -0.0073(11) -0.0053(11)
C2 0.0133(13) 0.0166(13) 0.0171(14) 0.0010(10) -0.0082(11) -0.0071(11)
C3 0.0114(13) 0.0166(13) 0.0169(14) -0.0004(11) -0.0065(11) -0.0051(11)
C4 0.0115(13) 0.0164(13) 0.0164(14) -0.0006(11) -0.0065(11) -0.0044(11)
C5 0.0134(13) 0.0159(13) 0.0184(14) -0.0008(11) -0.0075(11) -0.0077(11)
C6 0.0158(14) 0.0224(14) 0.0171(14) 0.0013(11) -0.0068(11) -0.0112(12)
C7 0.0137(13) 0.0139(13) 0.0272(16) 0.0002(11) -0.0096(12) -0.0051(11)
C8 0.0119(13) 0.0179(14) 0.0219(15) -0.0042(11) -0.0045(11) -0.0066(11)
C9 0.0146(13) 0.0202(14) 0.0154(14) -0.0012(11) -0.0063(11) -0.0084(11)
C10 0.0155(13) 0.0172(14) 0.0199(15) 0.0005(11) -0.0078(12) -0.0080(11)
Si1 0.0166(4) 0.0210(4) 0.0264(5) -0.0090(3) -0.0030(3) -0.0044(3)
C11 0.035(2) 0.0266(18) 0.050(2) -0.0133(16) -0.0168(17) 0.0032(15)
C12 0.0333(18) 0.0295(17) 0.0360(19) -0.0111(14) -0.0110(15) -0.0104(15)
C13 0.0313(19) 0.044(2) 0.035(2) -0.0124(16) 0.0067(16) -0.0173(17)
C14 0.0115(13) 0.0184(14) 0.0151(14) -0.0028(11) -0.0012(11) -0.0058(11)
C15 0.0243(15) 0.0221(15) 0.0158(14) -0.0003(11) -0.0066(12) -0.0118(12)
C16 0.0287(16) 0.0208(15) 0.0205(15) 0.0021(12) -0.0074(13) -0.0094(13)
C17 0.0273(16) 0.0187(15) 0.0338(18) 0.0022(13) -0.0061(14) -0.0130(13)
C18 0.0219(15) 0.0196(15) 0.0305(17) -0.0031(12) -0.0095(13) -0.0097(12)
C19 0.0148(14) 0.0208(14) 0.0212(15) -0.0021(11) -0.0060(12) -0.0067(12)
C20 0.0154(13) 0.0159(13) 0.0184(14) 0.0006(11) -0.0065(12) -0.0056(11)
C21 0.0225(15) 0.0221(15) 0.0211(15) -0.0019(12) -0.0080(13) -0.0114(12)
C22 0.0325(17) 0.0234(15) 0.0184(15) -0.0035(12) -0.0073(13) -0.0117(14)
C23 0.0233(15) 0.0230(15) 0.0140(14) 0.0001(11) 0.0016(12) -0.0072(13)
C24 0.0158(14) 0.0240(15) 0.0236(16) 0.0024(12) -0.0036(12) -0.0087(12)
C25 0.0197(14) 0.0194(14) 0.0186(15) 0.0005(11) -0.0074(12) -0.0089(12)
C26 0.0184(14) 0.0164(13) 0.0124(13) 0.0013(10) -0.0072(11) -0.0066(11)
C27 0.0208(15) 0.0202(14) 0.0179(15) 0.0007(11) -0.0068(12) -0.0092(12)
C28 0.0367(18) 0.0267(16) 0.0183(15) 0.0039(12) -0.0119(14) -0.0214(14)
C29 0.045(2) 0.0164(15) 0.0211(16) -0.0022(12) -0.0118(15) -0.0113(14)
C30 0.0266(16) 0.0177(15) 0.0221(16) -0.0033(12) -0.0051(13) -0.0010(13)
C31 0.0194(15) 0.0208(15) 0.0214(15) -0.0002(12) -0.0074(12) -0.0069(12)
C32 0.0210(14) 0.0168(13) 0.0138(13) -0.0002(10) -0.0091(11) -0.0103(11)
C33 0.0191(14) 0.0173(14) 0.0180(14) -0.0005(11) -0.0085(12) -0.0078(11)
C34 0.0246(16) 0.0266(16) 0.0193(15) -0.0028(12) -0.0032(13) -0.0155(13)
C35 0.0378(18) 0.0236(16) 0.0178(15) 0.0042(12) -0.0100(14) -0.0191(14)
C36 0.0327(17) 0.0168(14) 0.0243(16) 0.0021(12) -0.0140(14) -0.0099(13)
C37 0.0196(14) 0.0208(14) 0.0169(14) -0.0036(11) -0.0064(12) -0.0074(12)
K1 0.0182(3) 0.0240(3) 0.0188(3) 0.0006(2) -0.0090(3) -0.0090(3)
K2 0.0167(3) 0.0195(3) 0.0237(3) 0.0001(2) -0.0104(3) -0.0077(2)
N1 0.0192(13) 0.0271(13) 0.0249(13) -0.0016(10) -0.0088(11) -0.0102(11)
C38 0.0156(14) 0.0292(17) 0.0243(16) -0.0024(12) -0.0054(12) -0.0112(13)
C39 0.0225(17) 0.038(2) 0.0269(18) -0.0033(14) -0.0124(15) -0.0087(15)
C40 0.0209(16) 0.0308(17) 0.0317(18) -0.0059(13) -0.0059(14) -0.0098(14)
O1 0.0581(16) 0.0266(12) 0.0372(14) -0.0037(10) -0.0269(13) -0.0035(12)
C41 0.115(4) 0.059(3) 0.030(2) -0.005(2) -0.026(3) 0.008(3)
C42 0.221(9) 0.051(3) 0.060(4) 0.016(3) -0.023(4) -0.043(4)
C43 0.069(3) 0.044(2) 0.062(3) 0.002(2) -0.025(2) -0.026(2)
C44 0.0370(19) 0.0313(18) 0.040(2) -0.0038(15) -0.0190(16) -0.0084(15)
O2 0.0384(14) 0.0459(15) 0.0249(12) -0.0085(10) -0.0144(11) -0.0053(11)
C45 0.084(3) 0.028(2) 0.033(2) -0.0040(16) -0.029(2) 0.007(2)
C46 0.053(2) 0.038(2) 0.0260(18) -0.0043(15) -0.0202(17) -0.0008(18)
C47 0.037(2) 0.086(3) 0.029(2) -0.0193(19) -0.0093(17) -0.024(2)
C48 0.042(2) 0.068(3) 0.0294(19) -0.0108(17) -0.0062(16) -0.031(2)
O3 0.0406(13) 0.0218(11) 0.0281(12) 0.0042(9) -0.0161(10) -0.0150(10)
C49 0.0378(18) 0.0206(15) 0.0275(17) -0.0003(13) -0.0125(15) -0.0109(14)
C50 0.085(3) 0.036(2) 0.035(2) 0.0099(16) -0.023(2) -0.037(2)
C51 0.071(3) 0.050(2) 0.038(2) 0.0158(17) -0.028(2) -0.044(2)
C52 0.043(2) 0.0342(18) 0.0328(18) 0.0082(14) -0.0199(16) -0.0246(16)
C53 0.0330(19) 0.040(2) 0.037(2) 0.0007(16) -0.0069(16) -0.0144(16)
O4 0.0342(14) 0.0387(14) 0.0443(15) -0.0054(11) -0.0050(11) -0.0141(11)
C55 0.038(2) 0.052(2) 0.070(3) -0.002(2) -0.016(2) -0.0195(19)
C56 0.059(3) 0.066(3) 0.048(2) 0.003(2) -0.015(2) -0.038(2)
C57 0.057(3) 0.044(2) 0.050(2) 0.0025(18) -0.024(2) -0.020(2)
N2 0.0397(18) 0.083(3) 0.0340(17) -0.0006(16) -0.0139(15) -0.0331(18)
C59 0.064(3) 0.048(2) 0.050(2) 0.0086(18) -0.031(2) -0.029(2)
C60 0.052(2) 0.056(2) 0.046(2) 0.0032(18) -0.022(2) -0.028(2)
C61 0.079(3) 0.078(3) 0.084(3) 0.002(3) -0.046(3) -0.049(3)
C62 0.037(6) 0.039(6) 0.009(3) -0.009(3) 0.001(3) -0.018(4)
C63 0.039(6) 0.073(9) 0.024(4) 0.010(5) -0.005(4) -0.034(6)
C65 0.080(11) 0.058(10) 0.29(3) 0.030(11) -0.106(14) -0.039(9)
O5 0.034(3) 0.088(5) 0.078(4) -0.040(4) -0.007(3) -0.019(3)
C64 0.038(7) 0.100(12) 0.20(2) 0.094(11) -0.045(9) -0.045(7)

loop_
_atom_type_symbol
_atom_type_description
_atom_type_scat_dispersion_real
_atom_type_scat_dispersion_imag
_atom_type_scat_source
C C 0.0033 0.0016 'International Tables Vol C Tables 4.2.6.8 and 6.1.1.4'
H H 0.0000 0.0000 'International Tables Vol C Tables 4.2.6.8 and 6.1.1.4'
B B 0.0013 0.0007 'International Tables Vol C Tables 4.2.6.8 and 6.1.1.4'
K K 0.2009 0.2494 'International Tables Vol C Tables 4.2.6.8 and 6.1.1.4'
N N 0.0061 0.0033 'International Tables Vol C Tables 4.2.6.8 and 6.1.1.4'
O O 0.0106 0.0060 'International Tables Vol C Tables 4.2.6.8 and 6.1.1.4'
Si Si 0.0817 0.0704 'International Tables Vol C Tables 4.2.6.8 and 6.1.1.4'

loop_
_geom_angle_atom_site_label_1
_geom_angle_atom_site_label_2
_geom_angle_atom_site_label_3
_geom_angle
_geom_angle_site_symmetry_1
_geom_angle_site_symmetry_3
C1 B1 C4 104.6(2) . .
C1 B1 C5 125.5(2) . .
C4 B1 C5 129.1(2) . .
C1 B1 K1 76.19(14) . .
C4 B1 K1 75.21(14) . .
C5 B1 K1 106.27(16) . .
C1 B1 K2 72.00(14) . .
C4 B1 K2 72.91(14) . .
C5 B1 K2 127.04(17) . .
K1 B1 K2 126.65(10) . .
C2 C1 C14 123.9(2) . .
C2 C1 B1 107.8(2) . .
C14 C1 B1 128.1(2) . .
C2 C1 K1 76.20(14) . .
C14 C1 K1 112.49(16) . .
B1 C1 K1 74.20(14) . .
C2 C1 K2 72.06(14) . .
C14 C1 K2 117.59(16) . .
B1 C1 K2 79.52(15) . .
K1 C1 K2 129.61(9) . .
C3 C2 C1 110.2(2) . .
C3 C2 C20 125.2(2) . .
C1 C2 C20 124.4(2) . .
C3 C2 K2 76.41(14) . .
C1 C2 K2 80.24(14) . .
C20 C2 K2 107.01(16) . .
C3 C2 K1 75.77(14) . .
C1 C2 K1 76.11(14) . .
C20 C2 K1 118.86(16) . .
K2 C2 K1 134.07(9) . .
C2 C3 C4 110.1(2) . .
C2 C3 C26 124.5(2) . .
C4 C3 C26 125.3(2) . .
C2 C3 K2 75.56(14) . .
C4 C3 K2 80.74(14) . .
C26 C3 K2 114.12(16) . .
C2 C3 K1 76.68(15) . .
C4 C3 K1 75.46(14) . .
C26 C3 K1 111.68(16) . .
K2 C3 K1 134.11(9) . .
C3 C4 C32 124.0(2) . .
C3 C4 B1 107.2(2) . .
C32 C4 B1 128.6(2) . .
C3 C4 K1 76.46(14) . .
C32 C4 K1 118.38(16) . .
B1 C4 K1 74.92(14) . .
C3 C4 K2 71.53(14) . .
C32 C4 K2 111.78(16) . .
B1 C4 K2 78.58(15) . .
K1 C4 K2 129.54(9) . .
C6 C5 C10 114.3(2) . .
C6 C5 B1 120.1(2) . .
C10 C5 B1 125.5(2) . .
C6 C5 K2 72.03(14) . 2_667
C10 C5 K2 78.80(14) . 2_667
B1 C5 K2 118.78(16) . 2_667
C7 C6 C5 122.8(2) . .
C7 C6 K2 75.64(15) . 2_667
C5 C6 K2 83.23(15) . 2_667
C6 C7 C8 121.9(2) . .
C6 C7 K2 79.19(15) . 2_667
C8 C7 K2 79.74(15) . 2_667
C7 C8 C9 116.0(2) . .
C7 C8 Si1 121.9(2) . .
C9 C8 Si1 122.0(2) . .
C7 C8 K2 74.98(15) . 2_667
C9 C8 K2 81.30(15) . 2_667
Si1 C8 K2 111.22(11) . 2_667
C10 C9 C8 121.8(2) . .
C10 C9 K2 80.37(15) . 2_667
C8 C9 K2 73.99(15) . 2_667
C9 C10 C5 123.0(2) . .
C9 C10 K2 75.75(15) . 2_667
C5 C10 K2 76.97(15) . 2_667
C13 Si1 C12 109.03(16) . .
C13 Si1 C11 111.73(18) . .
C12 Si1 C11 107.66(16) . .
C13 Si1 C8 109.24(14) . .
C12 Si1 C8 110.80(13) . .
C11 Si1 C8 108.38(14) . .
C15 C14 C19 115.9(2) . .
C15 C14 C1 123.4(2) . .
C19 C14 C1 120.8(2) . .
C16 C15 C14 121.9(3) . .
C17 C16 C15 120.6(3) . .
C16 C17 C18 119.1(3) . .
C17 C18 C19 120.1(3) . .
C18 C19 C14 122.3(3) . .
C18 C19 K2 94.24(17) . 2_667
C14 C19 K2 128.39(18) . 2_667
C25 C20 C21 116.5(2) . .
C25 C20 C2 120.7(2) . .
C21 C20 C2 122.8(2) . .
C22 C21 C20 121.2(3) . .
C23 C22 C21 120.9(3) . .
C22 C23 C24 119.2(3) . .
C23 C24 C25 120.0(3) . .
C24 C25 C20 122.1(3) . .
C31 C26 C27 116.4(2) . .
C31 C26 C3 123.5(2) . .
C27 C26 C3 120.2(2) . .
C28 C27 C26 121.8(3) . .
C29 C28 C27 120.8(3) . .
C28 C29 C30 118.8(3) . .
C31 C30 C29 120.4(3) . .
C30 C31 C26 121.8(3) . .
C37 C32 C33 115.9(2) . .
C37 C32 C4 123.7(2) . .
C33 C32 C4 120.3(2) . .
C34 C33 C32 121.8(3) . .
C35 C34 C33 120.6(3) . .
C36 C35 C34 118.9(3) . .
C35 C36 C37 120.5(3) . .
C36 C37 C32 122.3(3) . .
O2 K1 O1 99.44(7) . .
O2 K1 N1 88.25(7) . .
O1 K1 N1 89.71(8) . .
O2 K1 B1 140.30(8) . .
O1 K1 B1 111.00(8) . .
N1 K1 B1 115.89(8) . .
O2 K1 C4 119.63(7) . .
O1 K1 C4 139.52(7) . .
N1 K1 C4 100.93(7) . .
B1 K1 C4 29.86(7) . .
O2 K1 C3 94.60(7) . .
O1 K1 C3 151.86(8) . .
N1 K1 C3 115.11(7) . .
B1 K1 C3 47.47(8) . .
C4 K1 C3 28.08(7) . .
O2 K1 C1 118.44(7) . .
O1 K1 C1 105.80(8) . .
N1 K1 C1 145.30(7) . .
B1 K1 C1 29.61(8) . .
C4 K1 C1 47.78(7) . .
C3 K1 C1 46.17(7) . .
O2 K1 C2 94.20(7) . .
O1 K1 C2 126.32(8) . .
N1 K1 C2 142.66(7) . .
B1 K1 C2 47.26(8) . .
C4 K1 C2 46.41(7) . .
C3 K1 C2 27.55(7) . .
C1 K1 C2 27.69(7) . .
O2 K1 C39 73.42(8) . .
O1 K1 C39 71.94(8) . .
N1 K1 C39 25.91(8) . .
B1 K1 C39 139.44(8) . .
C4 K1 C39 126.65(8) . .
C3 K1 C39 135.85(8) . .
C1 K1 C39 168.04(8) . .
C2 K1 C39 160.21(8) . .
O2 K1 C45 23.18(9) . .
O1 K1 C45 82.47(8) . .
N1 K1 C45 103.87(10) . .
B1 K1 C45 137.47(11) . .
C4 K1 C45 130.79(9) . .
C3 K1 C45 102.77(9) . .
C1 K1 C45 108.75(10) . .
C2 K1 C45 91.67(10) . .
C39 K1 C45 82.81(11) . .
O3 K2 C2 127.59(7) . .
O3 K2 C3 105.85(7) . .
C2 K2 C3 28.03(7) . .
O3 K2 C1 151.93(7) . .
C2 K2 C1 27.70(7) . .
C3 K2 C1 46.09(7) . .
O3 K2 C4 109.39(7) . .
C2 K2 C4 46.09(7) . .
C3 K2 C4 27.73(7) . .
C1 K2 C4 46.64(7) . .
O3 K2 B1 135.62(7) . .
C2 K2 B1 46.17(7) . .
C3 K2 B1 46.20(7) . .
C1 K2 B1 28.48(7) . .
C4 K2 B1 28.51(7) . .
O3 K2 C7 69.17(7) . 2_667
C2 K2 C7 143.68(7) . 2_667
C3 K2 C7 162.86(7) . 2_667
C1 K2 C7 137.45(7) . 2_667
C4 K2 C7 169.02(7) . 2_667
B1 K2 C7 147.79(7) . 2_667
O3 K2 C6 83.75(7) . 2_667
C2 K2 C6 145.38(7) . 2_667
C3 K2 C6 169.67(7) . 2_667
C1 K2 C6 124.18(7) . 2_667
C4 K2 C6 145.54(7) . 2_667
B1 K2 C6 123.94(7) . 2_667
C7 K2 C6 25.17(7) 2_667 2_667
O3 K2 C8 80.12(7) . 2_667
C2 K2 C8 118.87(7) . 2_667
C3 K2 C8 139.67(7) . 2_667
C1 K2 C8 120.57(7) . 2_667
C4 K2 C8 164.94(7) . 2_667
B1 K2 C8 144.23(8) . 2_667
C7 K2 C8 25.28(7) 2_667 2_667
C6 K2 C8 44.54(7) 2_667 2_667
O3 K2 C9 104.83(7) . 2_667
C2 K2 C9 101.94(7) . 2_667
C3 K2 C9 128.66(7) . 2_667
C1 K2 C9 96.96(7) . 2_667
C4 K2 C9 143.54(7) . 2_667
B1 K2 C9 119.54(7) . 2_667
C7 K2 C9 42.95(7) 2_667 2_667
C6 K2 C9 49.84(7) 2_667 2_667
C8 K2 C9 24.71(7) 2_667 2_667
O3 K2 C5 108.48(6) . 2_667
C2 K2 C5 121.79(7) . 2_667
C3 K2 C5 145.50(7) . 2_667
C1 K2 C5 99.50(7) . 2_667
C4 K2 C5 130.59(7) . 2_667
B1 K2 C5 103.63(7) . 2_667
C7 K2 C5 44.25(6) 2_667 2_667
C6 K2 C5 24.73(6) 2_667 2_667
C8 K2 C5 52.20(6) 2_667 2_667
C9 K2 C5 43.27(6) 2_667 2_667
O3 K2 C19 91.01(6) . 2_667
C2 K2 C19 122.54(7) . 2_667
C3 K2 C19 112.53(7) . 2_667
C1 K2 C19 99.43(7) . 2_667
C4 K2 C19 84.86(7) . 2_667
B1 K2 C19 76.37(7) . 2_667
C7 K2 C19 84.29(7) 2_667 2_667
C6 K2 C19 62.62(7) 2_667 2_667
C8 K2 C19 107.10(7) 2_667 2_667
C9 K2 C19 106.99(7) 2_667 2_667
C5 K2 C19 63.92(6) 2_667 2_667
C40 N1 C39 109.0(2) . .
C40 N1 C38 108.9(2) . .
C39 N1 C38 111.6(2) . .
C40 N1 K1 110.53(17) . .
C39 N1 K1 94.90(17) . .
C38 N1 K1 120.92(16) . .
N1 C38 C38 111.6(3) . 2_567
N1 C39 K1 59.19(14) . .
C44 O1 C41 105.5(3) . .
C44 O1 K1 129.55(19) . .
C41 O1 K1 122.1(2) . .
O1 C41 C42 106.8(4) . .
C43 C42 C41 105.7(4) . .
C42 C43 C44 102.7(4) . .
O1 C44 C43 105.9(3) . .
C45 O2 C48 108.9(2) . .
C45 O2 K1 109.4(2) . .
C48 O2 K1 141.3(2) . .
O2 C45 C46 106.6(3) . .
O2 C45 K1 47.44(14) . .
C46 C45 K1 150.9(2) . .
C47 C46 C45 101.8(3) . .
C48 C47 C46 101.6(3) . .
O2 C48 C47 106.0(3) . .
C52 O3 C49 107.6(2) . .
C52 O3 K2 116.47(17) . .
C49 O3 K2 130.04(17) . .
O3 C49 C50 106.1(2) . .
C51 C50 C49 105.3(3) . .
C50 C51 C52 103.0(3) . .
O3 C52 C51 104.2(3) . .
O4 C53 C57 105.4(3) . .
C55 O4 C53 105.6(3) . .
O4 C55 C56 106.1(3) . .
C55 C56 C57 104.1(3) . .
C53 C57 C56 103.4(3) . .
C61 N2 C59 112.7(3) . .
C61 N2 C60 105.5(3) . .
C59 N2 C60 107.9(3) . .
N2 C60 C60 111.7(4) . 2_656
O5 C62 C64 132.4(11) . 2_576
O5 C62 C64 45.6(8) . .
C64 C62 C64 106.2(9) 2_576 .
C65 C63 C65 106.9(12) 2_576 .
C65 C63 C63 62.7(11) 2_576 2_576
C65 C63 C63 44.1(9) . 2_576
C63 C65 C63 73.1(12) 2_576 .
C62 O5 C64 96.0(11) . .
O5 C64 C62 101.4(11) . 2_576
O5 C64 C62 38.5(6) . .
C62 C64 C62 73.8(9) 2_576 .

loop_
_geom_bond_atom_site_label_1
_geom_bond_atom_site_label_2
_geom_bond_distance
_geom_bond_site_symmetry_2
B1 C1 1.531(4) .
B1 C4 1.538(4) .
B1 C5 1.583(4) .
B1 K1 2.982(3) .
B1 K2 3.158(3) .
C1 C2 1.441(4) .
C1 C14 1.468(4) .
C1 K1 3.010(3) .
C1 K2 3.055(3) .
C2 C3 1.431(4) .
C2 C20 1.481(4) .
C2 K2 2.949(3) .
C2 K1 3.011(3) .
C3 C4 1.452(4) .
C3 C26 1.479(4) .
C3 K2 2.960(3) .
C3 K1 2.999(3) .
C4 C32 1.469(4) .
C4 K1 2.986(3) .
C4 K2 3.080(3) .
C5 C6 1.411(4) .
C5 C10 1.411(4) .
C5 K2 3.350(3) 2_667
C6 C7 1.390(4) .
C6 K2 3.209(3) 2_667
C7 C8 1.399(4) .
C7 K2 3.165(3) 2_667
C8 C9 1.402(4) .
C8 Si1 1.872(3) .
C8 K2 3.224(3) 2_667
C9 C10 1.385(4) .
C9 K2 3.316(3) 2_667
C10 K2 3.373(3) 2_667
Si1 C13 1.861(3) .
Si1 C12 1.865(3) .
Si1 C11 1.870(3) .
C14 C15 1.407(4) .
C14 C19 1.410(4) .
C15 C16 1.387(4) .
C16 C17 1.385(4) .
C17 C18 1.387(4) .
C18 C19 1.387(4) .
C19 K2 3.352(3) 2_667
C20 C25 1.401(4) .
C20 C21 1.402(4) .
C21 C22 1.388(4) .
C22 C23 1.379(4) .
C23 C24 1.382(4) .
C24 C25 1.387(4) .
C26 C31 1.401(4) .
C26 C27 1.402(4) .
C27 C28 1.385(4) .
C28 C29 1.377(4) .
C29 C30 1.390(4) .
C30 C31 1.389(4) .
C32 C37 1.406(4) .
C32 C33 1.408(4) .
C33 C34 1.388(4) .
C34 C35 1.388(4) .
C35 C36 1.383(4) .
C36 C37 1.385(4) .
K1 O2 2.686(2) .
K1 O1 2.805(2) .
K1 N1 2.882(2) .
K1 C39 3.343(3) .
K1 C45 3.440(3) .
K2 O3 2.781(2) .
K2 C7 3.165(3) 2_667
K2 C6 3.209(3) 2_667
K2 C8 3.224(3) 2_667
K2 C9 3.316(3) 2_667
K2 C5 3.350(3) 2_667
K2 C19 3.352(3) 2_667
N1 C40 1.462(4) .
N1 C39 1.466(4) .
N1 C38 1.473(4) .
C38 C38 1.524(6) 2_567
O1 C44 1.425(4) .
O1 C41 1.429(5) .
C41 C42 1.505(7) .
C42 C43 1.471(7) .
C43 C44 1.479(5) .
O2 C45 1.435(5) .
O2 C48 1.439(4) .
C45 C46 1.517(5) .
C46 C47 1.517(6) .
C47 C48 1.511(5) .
O3 C52 1.430(4) .
O3 C49 1.447(3) .
C49 C50 1.524(4) .
C50 C51 1.461(5) .
C51 C52 1.515(4) .
C53 O4 1.429(4) .
C53 C57 1.500(5) .
O4 C55 1.401(5) .
C55 C56 1.522(6) .
C56 C57 1.532(6) .
N2 C61 1.426(5) .
N2 C59 1.428(5) .
N2 C60 1.500(5) .
C60 C60 1.521(7) 2_656
C62 O5 1.270(14) .
C62 C64 1.636(19) 2_576
C62 C64 2.03(2) .
C63 C65 1.45(2) 2_576
C63 C65 1.85(3) .
C63 C63 1.99(3) 2_576
C65 C63 1.45(2) 2_576
O5 C64 1.46(2) .
C64 C62 1.636(19) 2_576
